data_4120120
loop_
_publ_author_name
'Shou-Tian Zheng'
'Xiang Zhao'
'Samuel Lau'
'Addis Fuhr'
'Pingyun Feng'
'Xianhui Bu'

_publ_section_title
;
 Entrapment of Metal Clusters in Metal-Organic Framework Channels by
 Extended Hooks Anchored at Open Metal Sites
;
_journal_name_full 'Journal of the American Chemical Society'
_journal_page_first 10270
_journal_page_last 10273
_journal_paper_doi 10.1021/ja4044642
_journal_volume 135
_journal_year 2013
_chemical_formula_sum 'C60 H38 In3 N3 O20 Zn'
_chemical_formula_weight 1530.76
_chemical_name_systematic
; 
 ? 
;
_space_group_IT_number 163
_symmetry_cell_setting hexagonal
_symmetry_space_group_name_Hall '-P 3 2c'
_symmetry_space_group_name_H-M 'P -3 1 c'
_atom_sites_solution_hydrogens geom
_atom_sites_solution_primary direct
_atom_sites_solution_secondary difmap
_audit_creation_method SHELXL-97
_cell_angle_alpha 90.00
_cell_angle_beta 90.00
_cell_angle_gamma 120.00
_cell_formula_units_Z 2
_cell_length_a 18.7843(8)
_cell_length_b 18.7843(8)
_cell_length_c 25.0267(11)
_cell_measurement_temperature 296(2)
_cell_volume 7647.6(6)
_computing_structure_refinement 'SHELXL-97 (Sheldrick, 1997)'
_computing_structure_solution 'SHELXS-97 (Sheldrick, 1990)'
_diffrn_ambient_temperature 296(2)
_diffrn_measured_fraction_theta_full 1.000
_diffrn_measured_fraction_theta_max 1.000
_diffrn_radiation_monochromator graphite
_diffrn_radiation_source 'fine-focus sealed tube'
_diffrn_radiation_type MoK\a
_diffrn_radiation_wavelength 0.71073
_diffrn_reflns_av_R_equivalents 0.0990
_diffrn_reflns_av_sigmaI/netI 0.0904
_diffrn_reflns_limit_h_max 20
_diffrn_reflns_limit_h_min -14
_diffrn_reflns_limit_k_max 14
_diffrn_reflns_limit_k_min -20
_diffrn_reflns_limit_l_max 26
_diffrn_reflns_limit_l_min -24
_diffrn_reflns_number 24965
_diffrn_reflns_theta_full 22.43
_diffrn_reflns_theta_max 22.43
_diffrn_reflns_theta_min 1.25
_exptl_absorpt_coefficient_mu 0.632
_exptl_crystal_density_diffrn 0.665
_exptl_crystal_F_000 1512
_refine_diff_density_max 0.537
_refine_diff_density_min -0.855
_refine_diff_density_rms 0.062
_refine_ls_extinction_method none
_refine_ls_goodness_of_fit_ref 0.876
_refine_ls_hydrogen_treatment mixed
_refine_ls_matrix_type full
_refine_ls_number_parameters 134
_refine_ls_number_reflns 3324
_refine_ls_number_restraints 1
_refine_ls_restrained_S_all 0.876
_refine_ls_R_factor_all 0.0704
_refine_ls_R_factor_gt 0.0381
_refine_ls_shift/su_max 0.001
_refine_ls_shift/su_mean 0.000
_refine_ls_structure_factor_coef Fsqd
_refine_ls_weighting_details 'calc w=1/[\s^2^(Fo^2^)+(0.0516P)^2^+0.0000P] where P=(Fo^2^+2Fc^2^)/3'
_refine_ls_weighting_scheme calc
_refine_ls_wR_factor_gt 0.0914
_refine_ls_wR_factor_ref 0.0971
_reflns_number_gt 2140
_reflns_number_total 3324
_reflns_threshold_expression >2sigma(I)
_cod_data_source_file ja4044642_si_002_3.cif
_cod_data_source_block CPM-31
_cod_database_code 4120120

loop_
_symmetry_equiv_pos_as_xyz
'x, y, z'
'-y, x-y, z'
'-x+y, -x, z'
'-y, -x, -z+1/2'
'-x+y, y, -z+1/2'
'x, x-y, -z+1/2'
'-x, -y, -z'
'y, -x+y, -z'
'x-y, x, -z'
'y, x, z-1/2'
'x-y, -y, z-1/2'
'-x, -x+y, z-1/2'

loop_
_atom_site_label
_atom_site_type_symbol
_atom_site_fract_x
_atom_site_fract_y
_atom_site_fract_z
_atom_site_U_iso_or_equiv
_atom_site_adp_type
_atom_site_occupancy
_atom_site_symmetry_multiplicity
_atom_site_calc_flag
_atom_site_refinement_flags
In1 In 0.729011(13) 0.270989(13) 0.7500 0.03127(18) Uani 1 2 d S
Zn1 Zn 1.0000 0.0000 0.67797(9) 0.0575(6) Uani 0.50 3 d SP
O1 O 0.53379(19) 0.18743(19) 0.68827(12) 0.0506(9) Uani 1 1 d .
O2 O 0.6536(2) 0.18757(19) 0.68829(12) 0.0510(9) Uani 1 1 d .
O3 O 1.0000 0.0000 0.5990(8) 0.145(7) Uani 0.50 3 d SP
O4 O 0.9425(4) 0.0570(4) 0.7012(3) 0.191(3) Uani 1 1 d .
O5 O 0.6667 0.3333 0.7500 0.0366(19) Uani 1 6 d S
N1 N 0.79555(18) 0.20445(18) 0.7500 0.0537(18) Uani 1 2 d S
C1 C 0.4634(4) 0.0484(5) 0.5488(3) 0.121(3) Uani 1 1 d .
H1A H 0.4126 0.0328 0.5335 0.145 Uiso 1 1 calc R
C2 C 0.5861(4) 0.0487(5) 0.5491(3) 0.122(3) Uani 1 1 d .
H2A H 0.6217 0.0333 0.5339 0.147 Uiso 1 1 calc R
C3 C 0.4856(4) 0.0939(4) 0.5952(2) 0.106(3) Uani 1 1 d .
H3A H 0.4502 0.1095 0.6101 0.128 Uiso 1 1 calc R
C4 C 0.6081(4) 0.0937(4) 0.5953(2) 0.106(3) Uani 1 1 d .
H4A H 0.6590 0.1091 0.6105 0.127 Uiso 1 1 calc R
C5 C 0.8165(5) 0.1834(5) 0.7075(4) 0.149(4) Uani 1 1 d .
H5A H 0.8030 0.1987 0.6755 0.179 Uiso 1 1 calc R
C6 C 0.5581(3) 0.1163(3) 0.6194(2) 0.0560(15) Uani 1 1 d .
C7 C 0.5133(4) 0.0262(4) 0.5253(2) 0.079(2) Uani 1 1 d .
C8 C 0.5841(4) 0.1680(3) 0.66988(19) 0.0440(13) Uani 1 1 d .
C9 C 0.8595(6) 0.1376(6) 0.7042(4) 0.154(4) Uani 1 1 d .
H9A H 0.8722 0.1214 0.6722 0.185 Uiso 1 1 calc R
C10 C 0.8778(4) 0.1222(4) 0.7500 0.119(4) Uani 1 2 d SD
C11 C 0.9253(4) 0.0747(4) 0.7500 0.279(13) Uiso 1 2 d SD

loop_
_atom_site_aniso_label
_atom_site_aniso_U_11
_atom_site_aniso_U_22
_atom_site_aniso_U_33
_atom_site_aniso_U_23
_atom_site_aniso_U_13
_atom_site_aniso_U_12
In1 0.0372(2) 0.0372(2) 0.0218(3) -0.0002(2) -0.0002(2) 0.0204(3)
Zn1 0.0367(8) 0.0367(8) 0.0992(19) 0.000 0.000 0.0184(4)
O1 0.046(2) 0.060(2) 0.045(2) -0.0239(18) -0.0084(18) 0.025(2)
O2 0.057(2) 0.057(2) 0.050(2) -0.0282(18) -0.0198(19) 0.036(2)
O3 0.142(10) 0.142(10) 0.151(17) 0.000 0.000 0.071(5)
O4 0.159(6) 0.164(6) 0.286(8) -0.016(6) -0.002(6) 0.107(5)
O5 0.028(3) 0.028(3) 0.054(5) 0.000 0.000 0.0141(13)
N1 0.087(4) 0.087(4) 0.032(4) -0.001(3) -0.001(3) 0.077(4)
C1 0.103(5) 0.191(8) 0.103(6) -0.118(6) -0.061(5) 0.098(6)
C2 0.097(5) 0.202(8) 0.105(6) -0.121(6) -0.064(5) 0.104(6)
C3 0.084(5) 0.171(7) 0.095(5) -0.097(5) -0.049(4) 0.088(5)
C4 0.078(5) 0.172(7) 0.091(5) -0.096(5) -0.045(4) 0.080(5)
C5 0.151(8) 0.162(8) 0.206(10) 0.006(8) 0.006(8) 0.133(7)
C6 0.061(4) 0.066(4) 0.043(3) -0.029(3) -0.012(3) 0.033(3)
C7 0.076(4) 0.119(6) 0.058(4) -0.055(4) -0.029(4) 0.060(4)
C8 0.056(4) 0.040(3) 0.032(3) -0.005(3) -0.003(3) 0.021(3)
C9 0.196(10) 0.196(10) 0.140(9) -0.016(8) -0.019(8) 0.149(9)
C10 0.121(8) 0.121(8) 0.159(13) -0.018(9) -0.018(9) 0.094(8)

loop_
_atom_type_symbol
_atom_type_description
_atom_type_scat_dispersion_real
_atom_type_scat_dispersion_imag
_atom_type_scat_source
C C 0.0033 0.0016 'International Tables Vol C Tables 4.2.6.8 and 6.1.1.4'
H H 0.0000 0.0000 'International Tables Vol C Tables 4.2.6.8 and 6.1.1.4'
N N 0.0061 0.0033 'International Tables Vol C Tables 4.2.6.8 and 6.1.1.4'
O O 0.0106 0.0060 'International Tables Vol C Tables 4.2.6.8 and 6.1.1.4'
Zn Zn 0.2839 1.4301 'International Tables Vol C Tables 4.2.6.8 and 6.1.1.4'
In In -0.7276 1.3100 'International Tables Vol C Tables 4.2.6.8 and 6.1.1.4'

loop_
_geom_angle_atom_site_label_1
_geom_angle_atom_site_label_2
_geom_angle_atom_site_label_3
_geom_angle
_geom_angle_site_symmetry_1
_geom_angle_site_symmetry_3
O5 In1 O2 93.48(9) . 4_666
O5 In1 O2 93.48(9) . .
O2 In1 O2 173.04(17) 4_666 .
O5 In1 O1 93.55(9) . 2_655
O2 In1 O1 91.76(12) 4_666 2_655
O2 In1 O1 87.81(12) . 2_655
O5 In1 O1 93.55(9) . 5_656
O2 In1 O1 87.81(12) 4_666 5_656
O2 In1 O1 91.76(12) . 5_656
O1 In1 O1 172.91(17) 2_655 5_656
O5 In1 N1 180.000(13) . .
O2 In1 N1 86.52(8) 4_666 .
O2 In1 N1 86.52(8) . .
O1 In1 N1 86.45(9) 2_655 .
O1 In1 N1 86.45(9) 5_656 .
O4 Zn1 O4 111.5(2) 3_765 2_645
O4 Zn1 O4 111.5(2) 3_765 .
O4 Zn1 O4 111.5(2) 2_645 .
O4 Zn1 O3 107.3(2) 3_765 .
O4 Zn1 O3 107.3(2) 2_645 .
O4 Zn1 O3 107.3(2) . .
C8 O1 In1 133.2(3) . 3_665
C8 O2 In1 133.4(3) . .
C11 O4 Zn1 132.2(8) . .
In1 O5 In1 120.0 . 3_665
In1 O5 In1 120.0 . 2_655
In1 O5 In1 120.0 3_665 2_655
C5 N1 C5 114.6(9) . 4_666
C5 N1 In1 122.7(4) . .
C5 N1 In1 122.7(4) 4_666 .
C7 C1 C3 121.4(6) . .
C7 C1 H1A 119.3 . .
C3 C1 H1A 119.3 . .
C7 C2 C4 120.8(5) . .
C7 C2 H2A 119.6 . .
C4 C2 H2A 119.6 . .
C6 C3 C1 121.1(5) . .
C6 C3 H3A 119.4 . .
C1 C3 H3A 119.4 . .
C6 C4 C2 121.9(5) . .
C6 C4 H4A 119.0 . .
C2 C4 H4A 119.0 . .
N1 C5 C9 126.0(9) . .
N1 C5 H5A 117.0 . .
C9 C5 H5A 117.0 . .
C4 C6 C3 116.9(5) . .
C4 C6 C8 121.5(5) . .
C3 C6 C8 121.5(5) . .
C1 C7 C2 117.8(5) . .
C1 C7 C7 120.7(7) . 7_656
C2 C7 C7 121.5(7) . 7_656
O2 C8 O1 127.1(4) . .
O2 C8 C6 116.5(5) . .
O1 C8 C6 116.3(5) . .
C10 C9 C5 112.3(10) . .
C10 C9 H9A 123.9 . .
C5 C9 H9A 123.9 . .
C9 C10 C9 128.7(14) . 4_666
C9 C10 C11 115.6(7) . .
C9 C10 C11 115.6(7) 4_666 .
O4 C11 O4 130.3(12) . 4_666
O4 C11 C10 114.9(6) . .
O4 C11 C10 114.9(6) 4_666 .

loop_
_geom_bond_atom_site_label_1
_geom_bond_atom_site_label_2
_geom_bond_distance
_geom_bond_site_symmetry_2
In1 O5 2.0284(4) .
In1 O2 2.151(3) 4_666
In1 O2 2.151(3) .
In1 O1 2.152(3) 2_655
In1 O1 2.152(3) 5_656
In1 N1 2.165(6) .
Zn1 O4 1.952(6) 3_765
Zn1 O4 1.952(6) 2_645
Zn1 O4 1.952(6) .
Zn1 O3 1.977(19) .
O1 C8 1.257(5) .
O1 In1 2.152(3) 3_665
O2 C8 1.255(5) .
O4 C11 1.345(8) .
O5 In1 2.0284(4) 3_665
O5 In1 2.0284(4) 2_655
N1 C5 1.263(8) .
N1 C5 1.263(8) 4_666
C1 C7 1.339(7) .
C1 C3 1.376(7) .
C1 H1A 0.9300 .
C2 C7 1.351(7) .
C2 C4 1.367(7) .
C2 H2A 0.9300 .
C3 C6 1.351(7) .
C3 H3A 0.9300 .
C4 C6 1.351(7) .
C4 H4A 0.9300 .
C5 C9 1.447(10) .
C5 H5A 0.9300 .
C6 C8 1.519(6) .
C7 C7 1.527(10) 7_656
C9 C10 1.272(8) .
C9 H9A 0.9300 .
C10 C9 1.272(8) 4_666
C10 C11 1.546(5) .
C11 O4 1.345(8) 4_666
